data_4031027
loop_
_publ_author_name
'You, Yong'
'Cui, Bao-Dong'
'Zhou, Ming-Qiang'
'Zuo, Jian'
'Zhao, Jian-Qiang'
'Xu, Xiao-Ying'
'Zhang, Xiao-Mei'
'Yuan, Wei-Cheng'

_publ_section_title
;
 Organocatalytic Asymmetric Michael/Friedel-Crafts Cascade Reaction of
 3-Pyrrolyl-oxindoles and \a,\b-Unsaturated Aldehydes for the Construction
 of Chiral Spiro[5,6-dihydropyrido[1,2-a]pyrrole-3,3'-oxindoles].
;
_journal_issue 11
_journal_name_full 'The Journal of organic chemistry'
_journal_page_first 5951
_journal_page_last 5957
_journal_paper_doi 10.1021/acs.joc.5b00597
_journal_volume 80
_journal_year 2015
_chemical_absolute_configuration ad
_chemical_formula_sum 'C22 H17 Br N2 O'
_chemical_formula_weight 405.28
_chemical_name_systematic
;
 ?
;
_space_group_crystal_system monoclinic
_space_group_IT_number 5
_space_group_name_Hall 'C 2y'
_space_group_name_H-M_alt 'C 1 2 1'
_symmetry_space_group_name_Hall 'C 2y'
_symmetry_space_group_name_H-M 'C 1 2 1'
_atom_sites_solution_hydrogens geom
_audit_creation_method SHELXL-2013
_cell_angle_alpha 90
_cell_angle_beta 111.054(3)
_cell_angle_gamma 90
_cell_formula_units_Z 8
_cell_length_a 19.9653(5)
_cell_length_b 11.0573(5)
_cell_length_c 19.3517(6)
_cell_measurement_reflns_used 8432
_cell_measurement_temperature 291(2)
_cell_measurement_theta_max 69.6880
_cell_measurement_theta_min 4.4865
_cell_volume 3986.9(3)
_computing_cell_refinement 'CrysAlisPro (Agilent Technologies)'
_computing_data_collection 'CrysAlisPro (Agilent Technologies)'
_computing_data_reduction 'CrysAlisPro (Agilent Technologies)'
_computing_molecular_graphics 'Ortep-3 (L. J. Farrugia, 2001)'
_computing_publication_material SHELXL-2013
_computing_structure_refinement 'SHELXL-2013 (Sheldrick, 2013)'
_computing_structure_solution 'SHELXS-97 (Sheldrick, 1997)'
_diffrn_ambient_temperature 291(2)
_diffrn_detector_area_resol_mean 15.9149
_diffrn_measured_fraction_theta_full 0.996
_diffrn_measured_fraction_theta_max 0.984
_diffrn_measurement_device_type 'Gemini S Ultra, Agilent Technologies'
_diffrn_measurement_method '\w scans'
_diffrn_radiation_type CuK\a
_diffrn_radiation_wavelength 1.54184
_diffrn_reflns_av_R_equivalents 0.0346
_diffrn_reflns_av_unetI/netI 0.0411
_diffrn_reflns_laue_measured_fraction_full 0.996
_diffrn_reflns_laue_measured_fraction_max 0.984
_diffrn_reflns_limit_h_max 19
_diffrn_reflns_limit_h_min -24
_diffrn_reflns_limit_k_max 13
_diffrn_reflns_limit_k_min -12
_diffrn_reflns_limit_l_max 23
_diffrn_reflns_limit_l_min -21
_diffrn_reflns_number 16720
_diffrn_reflns_point_group_measured_fraction_full 0.973
_diffrn_reflns_point_group_measured_fraction_max 0.953
_diffrn_reflns_theta_full 67.684
_diffrn_reflns_theta_max 69.852
_diffrn_reflns_theta_min 4.491
_diffrn_source 'Enhance Ultra (Cu) X-ray Source'
_exptl_absorpt_coefficient_mu 2.897
_exptl_absorpt_correction_T_max 1.00000
_exptl_absorpt_correction_T_min 0.52216
_exptl_absorpt_correction_type multi-scan
_exptl_absorpt_process_details
;
CrysAlisPro, Agilent Technologies,
Version 1.171.36.21 (release 14-08-2012 CrysAlis171 .NET)
(compiled Sep 14 2012,17:21:16)
Empirical absorption correction using spherical harmonics,
 implemented in SCALE3 ABSPACK scaling algorithm.
;
_exptl_crystal_density_diffrn 1.350
_exptl_crystal_F_000 1648
_exptl_crystal_size_max 0.360
_exptl_crystal_size_mid 0.320
_exptl_crystal_size_min 0.270
_platon_squeeze_details
;
;
_refine_diff_density_max 0.221
_refine_diff_density_min -0.490
_refine_diff_density_rms 0.043
_refine_ls_abs_structure_details
;
 Flack x determined using 2788 quotients [(I+)-(I-)]/[(I+)+(I-)]
 (Parsons and Flack (2004), Acta Cryst. A60, s61).
;
_refine_ls_abs_structure_Flack -0.040(13)
_refine_ls_extinction_method none
_refine_ls_goodness_of_fit_ref 1.034
_refine_ls_hydrogen_treatment constr
_refine_ls_matrix_type full
_refine_ls_number_parameters 471
_refine_ls_number_reflns 7196
_refine_ls_number_restraints 1
_refine_ls_restrained_S_all 1.034
_refine_ls_R_factor_all 0.0378
_refine_ls_R_factor_gt 0.0350
_refine_ls_shift/su_max 0.000
_refine_ls_shift/su_mean 0.000
_refine_ls_structure_factor_coef Fsqd
_refine_ls_weighting_details 'w=1/[\s^2^(Fo^2^)+(0.0525P)^2^+0.0549P] where P=(Fo^2^+2Fc^2^)/3'
_refine_ls_weighting_scheme calc
_refine_ls_wR_factor_gt 0.0892
_refine_ls_wR_factor_ref 0.0921
_reflns_Friedel_coverage 0.835
_reflns_friedel_fraction_full 0.947
_reflns_friedel_fraction_max 0.919
_reflns_number_gt 6629
_reflns_number_total 7196
_reflns_threshold_expression 'I > 2\s(I)'
_cod_data_source_file jo5b00597_si_002.cif
_cod_data_source_block shelxl
_cod_depositor_comments 'Adding full bibliography for 4031027.cif.'
_cod_database_code 4031027
_shelx_space_group_comment
;
The symmetry employed for this shelxl refinement is uniquely defined
by the following loop, which should always be used as a source of
symmetry information in preference to the above space-group names.
They are only intended as comments.
;
_shelx_estimated_absorpt_t_min 0.422
_shelx_estimated_absorpt_t_max 0.508
_shelxl_version_number 2013-4

loop_
_space_group_symop_operation_xyz
'x, y, z'
'-x, y, -z'
'x+1/2, y+1/2, z'
'-x+1/2, y+1/2, -z'

loop_
_atom_site_label
_atom_site_type_symbol
_atom_site_fract_x
_atom_site_fract_y
_atom_site_fract_z
_atom_site_U_iso_or_equiv
_atom_site_adp_type
_atom_site_occupancy
_atom_site_site_symmetry_order
_atom_site_calc_flag
_atom_site_refinement_flags_posn
_atom_site_refinement_flags_adp
Br1 Br 0.08312(2) 0.31339(5) 0.08412(3) 0.06392(15) Uani 1 1 d . .
Br2 Br 0.02121(3) 0.40992(6) 0.40599(4) 0.0818(2) Uani 1 1 d . .
O1 O 0.48515(16) 0.2353(3) 0.15553(17) 0.0619(8) Uani 1 1 d . .
N4 N 0.2531(2) 0.5272(3) 0.28608(18) 0.0504(8) Uani 1 1 d . .
O2 O 0.37505(18) 0.4944(3) 0.34144(19) 0.0642(8) Uani 1 1 d . .
N3 N 0.32662(18) 0.3603(3) 0.44801(18) 0.0481(8) Uani 1 1 d . .
N2 N 0.36356(18) 0.3686(3) 0.04522(18) 0.0460(7) Uani 1 1 d . .
N1 N 0.40195(19) 0.2308(3) 0.21271(17) 0.0501(8) Uani 1 1 d . .
C22 C 0.4134(2) -0.0316(4) 0.0985(3) 0.0547(10) Uani 1 1 d . .
H22 H 0.4524 -0.0018 0.0883 0.066 Uiso 1 1 calc R U
C27 C 0.21351(19) 0.4668(4) 0.3778(2) 0.0431(8) Uani 1 1 d . .
C17 C 0.3480(2) 0.0306(4) 0.0730(2) 0.0455(8) Uani 1 1 d . .
C18 C 0.2911(2) -0.0159(5) 0.0895(3) 0.0551(10) Uani 1 1 d . .
H18 H 0.2472 0.0243 0.0731 0.066 Uiso 1 1 calc R U
C5 C 0.2977(2) 0.2696(3) 0.1161(2) 0.0419(8) Uani 1 1 d . .
C7 C 0.35480(19) 0.2591(4) 0.0831(2) 0.0415(8) Uani 1 1 d . .
C23 C 0.0917(2) 0.4488(4) 0.3650(3) 0.0579(11) Uani 1 1 d . .
C32 C 0.3971(3) 0.5722(5) 0.5152(3) 0.0631(12) Uani 1 1 d . .
H32 H 0.4225 0.6425 0.5346 0.076 Uiso 1 1 calc R U
C26 C 0.1927(2) 0.5061(4) 0.3050(2) 0.0476(9) Uani 1 1 d . .
C20 C 0.3645(3) -0.1807(5) 0.1552(3) 0.0698(12) Uani 1 1 d . .
H20 H 0.3704 -0.2507 0.1835 0.084 Uiso 1 1 calc R U
C2 C 0.2129(3) 0.2565(4) 0.2014(2) 0.0562(10) Uani 1 1 d . .
H2 H 0.1835 0.2506 0.2293 0.067 Uiso 1 1 calc R U
C14 C 0.3912(3) 0.5583(5) 0.0315(3) 0.0656(12) Uani 1 1 d . .
H14 H 0.3966 0.6417 0.0369 0.079 Uiso 1 1 calc R U
C15 C 0.3640(2) 0.4836(4) 0.0708(3) 0.0543(10) Uani 1 1 d . .
H15 H 0.3483 0.5070 0.1086 0.065 Uiso 1 1 calc R U
C6 C 0.2245(2) 0.2901(4) 0.0826(2) 0.0454(9) Uani 1 1 d . .
H6 H 0.2039 0.3074 0.0323 0.054 Uiso 1 1 calc R U
C11 C 0.4048(2) 0.2557(5) -0.0393(2) 0.0608(11) Uani 1 1 d . .
H11 H 0.4286 0.2552 -0.0728 0.073 Uiso 1 1 calc R U
C13 C 0.4096(2) 0.4868(5) -0.0186(3) 0.0653(13) Uani 1 1 d . .
H13 H 0.4292 0.5143 -0.0526 0.078 Uiso 1 1 calc R U
C39 C 0.3439(3) 0.7576(5) 0.3968(3) 0.0634(12) Uani 1 1 d . .
H39 H 0.3897 0.7265 0.4064 0.076 Uiso 1 1 calc R U
C4 C 0.3280(2) 0.2456(4) 0.1918(2) 0.0458(8) Uani 1 1 d . .
C3 C 0.2863(3) 0.2376(5) 0.2351(2) 0.0580(11) Uani 1 1 d . .
H3 H 0.3068 0.2201 0.2853 0.070 Uiso 1 1 calc R U
C31 C 0.3185(2) 0.5818(4) 0.4668(2) 0.0503(9) Uani 1 1 d . .
H31 H 0.2912 0.5768 0.4998 0.060 Uiso 1 1 calc R U
C25 C 0.1206(3) 0.5181(5) 0.2614(2) 0.0612(12) Uani 1 1 d . .
H25 H 0.1065 0.5452 0.2128 0.073 Uiso 1 1 calc R U
C28 C 0.1638(2) 0.4372(4) 0.4093(2) 0.0472(9) Uani 1 1 d . .
H28 H 0.1779 0.4106 0.4581 0.057 Uiso 1 1 calc R U
C36 C 0.3590(3) 0.1671(5) 0.4609(3) 0.0622(12) Uani 1 1 d . .
H36 H 0.3582 0.0835 0.4553 0.075 Uiso 1 1 calc R U
C44 C 0.2521(3) 0.5731(5) 0.2159(3) 0.0708(14) Uani 1 1 d . .
H44A H 0.3002 0.5750 0.2158 0.106 Uiso 1 1 calc R U
H44B H 0.2325 0.6533 0.2084 0.106 Uiso 1 1 calc R U
H44C H 0.2231 0.5213 0.1767 0.106 Uiso 1 1 calc R U
C24 C 0.0708(2) 0.4887(5) 0.2923(3) 0.0650(12) Uani 1 1 d . .
H24 H 0.0222 0.4956 0.2641 0.078 Uiso 1 1 calc R U
C38 C 0.2982(2) 0.7005(4) 0.4252(2) 0.0509(10) Uani 1 1 d . .
C43 C 0.2312(3) 0.7513(5) 0.4126(3) 0.0575(10) Uani 1 1 d . .
H43 H 0.2000 0.7148 0.4323 0.069 Uiso 1 1 calc R U
C30 C 0.3145(2) 0.4979(4) 0.3433(2) 0.0489(9) Uani 1 1 d . .
C37 C 0.3050(2) 0.2461(4) 0.4238(2) 0.0510(10) Uani 1 1 d . .
H37 H 0.2611 0.2251 0.3880 0.061 Uiso 1 1 calc R U
C1 C 0.1832(2) 0.2841(4) 0.1267(2) 0.0493(9) Uani 1 1 d . .
C9 C 0.3397(2) 0.1479(4) 0.0297(2) 0.0445(8) Uani 1 1 d . .
H9 H 0.2890 0.1531 -0.0023 0.053 Uiso 1 1 calc R U
C35 C 0.4159(3) 0.2362(5) 0.5091(3) 0.0648(13) Uani 1 1 d . .
H35 H 0.4593 0.2061 0.5415 0.078 Uiso 1 1 calc R U
C29 C 0.2942(2) 0.4725(4) 0.4117(2) 0.0443(8) Uani 1 1 d . .
C21 C 0.4201(3) -0.1362(5) 0.1384(3) 0.0660(12) Uani 1 1 d . .
H21 H 0.4636 -0.1774 0.1542 0.079 Uiso 1 1 calc R U
C19 C 0.2987(3) -0.1213(5) 0.1301(3) 0.0700(13) Uani 1 1 d . .
H19 H 0.2600 -0.1523 0.1405 0.084 Uiso 1 1 calc R U
C10 C 0.3824(2) 0.1522(5) -0.0210(2) 0.0560(11) Uani 1 1 d . .
H10 H 0.3931 0.0803 -0.0398 0.067 Uiso 1 1 calc R U
C16 C 0.4508(3) 0.2233(6) 0.2897(2) 0.0719(15) Uani 1 1 d . .
H16A H 0.4995 0.2271 0.2916 0.108 Uiso 1 1 calc R U
H16B H 0.4432 0.1484 0.3108 0.108 Uiso 1 1 calc R U
H16C H 0.4418 0.2896 0.3172 0.108 Uiso 1 1 calc R U
C41 C 0.2555(4) 0.9110(6) 0.3413(4) 0.0862(16) Uani 1 1 d . .
H41 H 0.2412 0.9810 0.3132 0.103 Uiso 1 1 calc R U
C33 C 0.4307(2) 0.4670(6) 0.5306(3) 0.0638(12) Uani 1 1 d . .
H33 H 0.4784 0.4652 0.5625 0.077 Uiso 1 1 calc R U
C8 C 0.4235(2) 0.2400(4) 0.1534(2) 0.0462(8) Uani 1 1 d . .
C42 C 0.2104(3) 0.8558(5) 0.3710(4) 0.0754(14) Uani 1 1 d . .
H42 H 0.1654 0.8889 0.3631 0.090 Uiso 1 1 calc R U
C40 C 0.3223(3) 0.8616(6) 0.3537(4) 0.0799(16) Uani 1 1 d . .
H40 H 0.3530 0.8978 0.3333 0.096 Uiso 1 1 calc R U
C34 C 0.3961(2) 0.3559(5) 0.5000(2) 0.0561(11) Uani 1 1 d . .
C12 C 0.3935(2) 0.3683(5) -0.0088(2) 0.0546(10) Uani 1 1 d . .

loop_
_atom_site_aniso_label
_atom_site_aniso_U_11
_atom_site_aniso_U_22
_atom_site_aniso_U_33
_atom_site_aniso_U_23
_atom_site_aniso_U_13
_atom_site_aniso_U_12
Br1 0.0506(2) 0.0711(3) 0.0796(3) -0.0024(3) 0.0349(2) 0.0039(2)
Br2 0.0460(3) 0.0819(4) 0.1216(5) 0.0119(3) 0.0349(3) -0.0014(2)
O1 0.0431(16) 0.077(2) 0.0605(17) -0.0005(16) 0.0123(13) 0.0061(14)
N4 0.063(2) 0.052(2) 0.0377(16) 0.0008(14) 0.0197(15) 0.0015(15)
O2 0.0623(19) 0.077(2) 0.0667(18) 0.0042(17) 0.0394(16) -0.0004(16)
N3 0.0401(17) 0.063(2) 0.0413(16) 0.0052(14) 0.0150(13) 0.0076(14)
N2 0.0435(17) 0.0515(19) 0.0436(16) 0.0029(14) 0.0161(14) -0.0021(13)
N1 0.0537(19) 0.057(2) 0.0353(15) 0.0001(14) 0.0110(14) 0.0075(15)
C22 0.046(2) 0.056(3) 0.062(2) -0.002(2) 0.0191(19) 0.0040(18)
C27 0.0365(18) 0.049(2) 0.0403(17) -0.0001(16) 0.0096(15) 0.0020(15)
C17 0.045(2) 0.050(2) 0.0414(18) -0.0078(16) 0.0144(16) -0.0012(16)
C18 0.044(2) 0.057(3) 0.063(2) -0.001(2) 0.0179(19) -0.0014(18)
C5 0.047(2) 0.044(2) 0.0384(17) -0.0014(14) 0.0198(15) 0.0011(15)
C7 0.0387(18) 0.047(2) 0.0389(17) -0.0015(16) 0.0138(15) 0.0001(15)
C23 0.041(2) 0.055(3) 0.074(3) -0.005(2) 0.0154(19) 0.0004(17)
C32 0.050(2) 0.081(3) 0.051(2) -0.010(2) 0.0091(19) -0.013(2)
C26 0.053(2) 0.045(2) 0.0395(18) -0.0052(16) 0.0100(17) 0.0037(17)
C20 0.073(3) 0.056(3) 0.080(3) 0.013(3) 0.028(2) 0.004(3)
C2 0.071(3) 0.057(3) 0.055(2) -0.002(2) 0.041(2) 0.000(2)
C14 0.056(3) 0.057(3) 0.077(3) 0.012(2) 0.015(2) -0.006(2)
C15 0.050(2) 0.055(3) 0.055(2) 0.002(2) 0.0160(19) -0.0011(18)
C6 0.0461(19) 0.050(2) 0.0431(18) -0.0006(15) 0.0200(15) 0.0004(16)
C11 0.056(2) 0.085(3) 0.051(2) 0.008(2) 0.031(2) 0.009(2)
C13 0.047(2) 0.077(3) 0.073(3) 0.024(3) 0.022(2) -0.005(2)
C39 0.052(2) 0.059(3) 0.080(3) -0.005(2) 0.024(2) -0.010(2)
C4 0.056(2) 0.046(2) 0.0369(17) 0.0003(16) 0.0180(16) 0.0036(17)
C3 0.077(3) 0.062(3) 0.0423(19) 0.0033(19) 0.031(2) 0.008(2)
C31 0.045(2) 0.062(3) 0.0424(19) -0.0080(18) 0.0150(17) -0.0040(18)
C25 0.061(3) 0.064(3) 0.046(2) -0.003(2) 0.004(2) 0.009(2)
C28 0.0403(19) 0.046(2) 0.054(2) 0.0026(16) 0.0149(16) 0.0005(15)
C36 0.071(3) 0.064(3) 0.060(2) 0.011(2) 0.033(2) 0.018(2)
C44 0.093(4) 0.072(3) 0.050(2) 0.009(2) 0.029(2) -0.002(3)
C24 0.044(2) 0.061(3) 0.074(3) -0.008(2) 0.001(2) 0.009(2)
C38 0.052(2) 0.055(3) 0.047(2) -0.0135(18) 0.0186(18) -0.0061(17)
C43 0.060(3) 0.059(3) 0.059(2) -0.006(2) 0.027(2) -0.001(2)
C30 0.052(2) 0.050(2) 0.048(2) -0.0058(17) 0.0214(18) -0.0052(17)
C37 0.054(2) 0.059(3) 0.0443(19) 0.0001(19) 0.0225(18) 0.0016(19)
C1 0.050(2) 0.046(2) 0.060(2) -0.0029(17) 0.0292(18) 0.0008(16)
C9 0.042(2) 0.054(2) 0.0381(17) -0.0057(16) 0.0156(15) -0.0010(16)
C35 0.056(3) 0.082(4) 0.060(3) 0.019(2) 0.025(2) 0.021(2)
C29 0.0411(19) 0.055(2) 0.0370(17) -0.0034(16) 0.0139(15) -0.0020(16)
C21 0.060(3) 0.055(3) 0.076(3) 0.002(2) 0.017(2) 0.013(2)
C19 0.061(3) 0.065(3) 0.088(3) 0.010(3) 0.031(3) -0.008(2)
C10 0.060(3) 0.070(3) 0.044(2) -0.006(2) 0.0264(19) 0.008(2)
C16 0.077(3) 0.089(4) 0.036(2) 0.001(2) 0.003(2) 0.025(3)
C41 0.094(4) 0.059(3) 0.100(4) 0.012(3) 0.028(3) 0.003(3)
C33 0.041(2) 0.093(4) 0.051(2) 0.005(2) 0.0082(18) -0.001(2)
C8 0.046(2) 0.047(2) 0.0419(18) 0.0000(16) 0.0121(16) 0.0035(16)
C42 0.064(3) 0.072(3) 0.092(4) 0.001(3) 0.030(3) 0.006(2)
C40 0.074(4) 0.070(3) 0.099(4) 0.006(3) 0.035(3) -0.014(3)
C34 0.039(2) 0.082(3) 0.047(2) 0.009(2) 0.0149(17) 0.0063(19)
C12 0.041(2) 0.075(3) 0.051(2) 0.012(2) 0.0204(17) 0.0036(18)

loop_
_atom_type_symbol
_atom_type_description
_atom_type_scat_dispersion_real
_atom_type_scat_dispersion_imag
_atom_type_scat_source
C C 0.0181 0.0091 'International Tables Vol C Tables 4.2.6.8 and 6.1.1.4'
H H 0.0000 0.0000 'International Tables Vol C Tables 4.2.6.8 and 6.1.1.4'
N N 0.0311 0.0180 'International Tables Vol C Tables 4.2.6.8 and 6.1.1.4'
O O 0.0492 0.0322 'International Tables Vol C Tables 4.2.6.8 and 6.1.1.4'
Br Br -0.6763 1.2805 'International Tables Vol C Tables 4.2.6.8 and 6.1.1.4'

loop_
_geom_angle_atom_site_label_1
_geom_angle_atom_site_label_2
_geom_angle_atom_site_label_3
_geom_angle
C30 N4 C26 110.8(3)
C30 N4 C44 123.5(4)
C26 N4 C44 125.7(4)
C37 N3 C34 109.1(4)
C37 N3 C29 126.3(3)
C34 N3 C29 122.2(4)
C15 N2 C12 109.2(4)
C15 N2 C7 125.3(3)
C12 N2 C7 122.9(4)
C8 N1 C4 111.6(3)
C8 N1 C16 124.3(4)
C4 N1 C16 123.5(4)
C21 C22 C17 120.3(4)
C21 C22 H22 119.8
C17 C22 H22 119.8
C28 C27 C26 121.5(4)
C28 C27 C29 130.1(4)
C26 C27 C29 108.2(3)
C18 C17 C22 118.4(4)
C18 C17 C9 120.4(4)
C22 C17 C9 121.2(4)
C19 C18 C17 120.8(4)
C19 C18 H18 119.6
C17 C18 H18 119.6
C6 C5 C4 120.5(3)
C6 C5 C7 130.5(3)
C4 C5 C7 108.9(3)
N2 C7 C5 113.4(3)
N2 C7 C8 108.9(3)
C5 C7 C8 101.8(3)
N2 C7 C9 110.5(3)
C5 C7 C9 110.2(3)
C8 C7 C9 111.8(3)
C24 C23 C28 121.5(4)
C24 C23 Br2 119.8(3)
C28 C23 Br2 118.7(4)
C33 C32 C31 122.0(5)
C33 C32 H32 119.0
C31 C32 H32 119.0
C27 C26 C25 120.9(4)
C27 C26 N4 110.2(3)
C25 C26 N4 128.9(4)
C21 C20 C19 119.8(5)
C21 C20 H20 120.1
C19 C20 H20 120.1
C1 C2 C3 120.3(4)
C1 C2 H2 119.8
C3 C2 H2 119.8
C15 C14 C13 107.5(5)
C15 C14 H14 126.3
C13 C14 H14 126.3
C14 C15 N2 108.4(4)
C14 C15 H15 125.8
N2 C15 H15 125.8
C1 C6 C5 117.7(4)
C1 C6 H6 121.2
C5 C6 H6 121.2
C10 C11 C12 121.6(4)
C10 C11 H11 119.2
C12 C11 H11 119.2
C12 C13 C14 108.1(4)
C12 C13 H13 125.9
C14 C13 H13 125.9
C38 C39 C40 120.7(5)
C38 C39 H39 119.7
C40 C39 H39 119.7
C3 C4 N1 128.6(4)
C3 C4 C5 121.4(4)
N1 C4 C5 110.0(3)
C4 C3 C2 118.2(4)
C4 C3 H3 120.9
C2 C3 H3 120.9
C32 C31 C38 114.1(4)
C32 C31 C29 111.4(4)
C38 C31 C29 110.4(3)
C32 C31 H31 106.8
C38 C31 H31 106.8
C29 C31 H31 106.8
C24 C25 C26 117.9(4)
C24 C25 H25 121.0
C26 C25 H25 121.0
C27 C28 C23 117.0(4)
C27 C28 H28 121.5
C23 C28 H28 121.5
C37 C36 C35 107.2(5)
C37 C36 H36 126.4
C35 C36 H36 126.4
N4 C44 H44A 109.5
N4 C44 H44B 109.5
H44A C44 H44B 109.5
N4 C44 H44C 109.5
H44A C44 H44C 109.5
H44B C44 H44C 109.5
C25 C24 C23 121.1(4)
C25 C24 H24 119.5
C23 C24 H24 119.5
C39 C38 C43 118.7(5)
C39 C38 C31 121.3(4)
C43 C38 C31 120.0(4)
C42 C43 C38 120.6(5)
C42 C43 H43 119.7
C38 C43 H43 119.7
O2 C30 N4 126.3(4)
O2 C30 C29 126.0(4)
N4 C30 C29 107.7(3)
N3 C37 C36 108.5(4)
N3 C37 H37 125.7
C36 C37 H37 125.7
C6 C1 C2 121.9(4)
C6 C1 Br1 119.4(3)
C2 C1 Br1 118.7(3)
C10 C9 C17 114.1(4)
C10 C9 C7 112.6(4)
C17 C9 C7 110.4(3)
C10 C9 H9 106.4
C17 C9 H9 106.4
C7 C9 H9 106.4
C34 C35 C36 108.2(4)
C34 C35 H35 125.9
C36 C35 H35 125.9
N3 C29 C27 113.3(3)
N3 C29 C30 111.1(3)
C27 C29 C30 101.7(3)
N3 C29 C31 110.7(3)
C27 C29 C31 110.5(3)
C30 C29 C31 109.2(3)
C20 C21 C22 121.2(5)
C20 C21 H21 119.4
C22 C21 H21 119.4
C18 C19 C20 119.6(5)
C18 C19 H19 120.2
C20 C19 H19 120.2
C11 C10 C9 121.6(4)
C11 C10 H10 119.2
C9 C10 H10 119.2
N1 C16 H16A 109.5
N1 C16 H16B 109.5
H16A C16 H16B 109.5
N1 C16 H16C 109.5
H16A C16 H16C 109.5
H16B C16 H16C 109.5
C42 C41 C40 119.3(6)
C42 C41 H41 120.3
C40 C41 H41 120.3
C32 C33 C34 122.2(4)
C32 C33 H33 118.9
C34 C33 H33 118.9
O1 C8 N1 126.0(4)
O1 C8 C7 126.6(4)
N1 C8 C7 107.4(3)
C41 C42 C43 120.6(5)
C41 C42 H42 119.7
C43 C42 H42 119.7
C41 C40 C39 120.2(6)
C41 C40 H40 119.9
C39 C40 H40 119.9
C35 C34 N3 107.0(4)
C35 C34 C33 134.5(4)
N3 C34 C33 118.5(4)
N2 C12 C13 106.7(4)
N2 C12 C11 119.4(4)
C13 C12 C11 133.8(4)

loop_
_geom_bond_atom_site_label_1
_geom_bond_atom_site_label_2
_geom_bond_distance
Br1 C1 1.896(4)
Br2 C23 1.897(5)
O1 C8 1.217(5)
N4 C30 1.364(6)
N4 C26 1.400(6)
N4 C44 1.444(6)
O2 C30 1.224(5)
N3 C37 1.362(6)
N3 C34 1.392(6)
N3 C29 1.457(6)
N2 C15 1.363(6)
N2 C12 1.378(6)
N2 C7 1.458(5)
N1 C8 1.367(5)
N1 C4 1.393(6)
N1 C16 1.460(5)
C22 C21 1.370(7)
C22 C17 1.399(6)
C22 H22 0.9300
C27 C28 1.378(6)
C27 C26 1.388(6)
C27 C29 1.507(5)
C17 C18 1.386(6)
C17 C9 1.520(6)
C18 C19 1.384(7)
C18 H18 0.9300
C5 C6 1.387(6)
C5 C4 1.396(5)
C5 C7 1.498(5)
C7 C8 1.561(5)
C7 C9 1.564(5)
C23 C24 1.387(7)
C23 C28 1.392(6)
C32 C33 1.323(8)
C32 C31 1.515(7)
C32 H32 0.9300
C26 C25 1.388(6)
C20 C21 1.357(7)
C20 C19 1.391(7)
C20 H20 0.9300
C2 C1 1.385(6)
C2 C3 1.390(7)
C2 H2 0.9300
C14 C15 1.361(7)
C14 C13 1.398(8)
C14 H14 0.9300
C15 H15 0.9300
C6 C1 1.385(5)
C6 H6 0.9300
C11 C10 1.322(8)
C11 C12 1.430(7)
C11 H11 0.9300
C13 C12 1.378(7)
C13 H13 0.9300
C39 C38 1.376(7)
C39 C40 1.395(8)
C39 H39 0.9300
C4 C3 1.378(6)
C3 H3 0.9300
C31 C38 1.516(7)
C31 C29 1.569(6)
C31 H31 0.9800
C25 C24 1.371(8)
C25 H25 0.9300
C28 H28 0.9300
C36 C37 1.373(6)
C36 C35 1.408(8)
C36 H36 0.9300
C44 H44A 0.9600
C44 H44B 0.9600
C44 H44C 0.9600
C24 H24 0.9300
C38 C43 1.390(6)
C43 C42 1.384(8)
C43 H43 0.9300
C30 C29 1.543(5)
C37 H37 0.9300
C9 C10 1.515(6)
C9 H9 0.9800
C35 C34 1.374(8)
C35 H35 0.9300
C21 H21 0.9300
C19 H19 0.9300
C10 H10 0.9300
C16 H16A 0.9600
C16 H16B 0.9600
C16 H16C 0.9600
C41 C42 1.375(9)
C41 C40 1.380(9)
C41 H41 0.9300
C33 C34 1.429(8)
C33 H33 0.9300
C42 H42 0.9300
C40 H40 0.9300

loop_
_geom_torsion_atom_site_label_1
_geom_torsion_atom_site_label_2
_geom_torsion_atom_site_label_3
_geom_torsion_atom_site_label_4
_geom_torsion
C21 C22 C17 C18 0.4(7)
C21 C22 C17 C9 179.0(4)
C22 C17 C18 C19 -0.1(7)
C9 C17 C18 C19 -178.8(4)
C15 N2 C7 C5 42.8(5)
C12 N2 C7 C5 -157.4(4)
C15 N2 C7 C8 -69.8(5)
C12 N2 C7 C8 90.0(4)
C15 N2 C7 C9 167.1(4)
C12 N2 C7 C9 -33.0(5)
C6 C5 C7 N2 61.6(6)
C4 C5 C7 N2 -122.9(4)
C6 C5 C7 C8 178.4(4)
C4 C5 C7 C8 -6.1(4)
C6 C5 C7 C9 -62.9(5)
C4 C5 C7 C9 112.6(4)
C28 C27 C26 C25 0.6(7)
C29 C27 C26 C25 -175.7(4)
C28 C27 C26 N4 -178.6(4)
C29 C27 C26 N4 5.1(5)
C30 N4 C26 C27 2.8(5)
C44 N4 C26 C27 -177.6(4)
C30 N4 C26 C25 -176.3(5)
C44 N4 C26 C25 3.3(7)
C13 C14 C15 N2 -1.3(5)
C12 N2 C15 C14 2.5(5)
C7 N2 C15 C14 164.7(4)
C4 C5 C6 C1 -1.0(6)
C7 C5 C6 C1 174.0(4)
C15 C14 C13 C12 -0.3(6)
C8 N1 C4 C3 177.2(5)
C16 N1 C4 C3 -10.8(8)
C8 N1 C4 C5 -1.8(5)
C16 N1 C4 C5 170.2(4)
C6 C5 C4 C3 2.2(7)
C7 C5 C4 C3 -173.8(4)
C6 C5 C4 N1 -178.7(4)
C7 C5 C4 N1 5.3(5)
N1 C4 C3 C2 179.9(4)
C5 C4 C3 C2 -1.2(7)
C1 C2 C3 C4 -0.8(7)
C33 C32 C31 C38 -151.8(5)
C33 C32 C31 C29 -25.9(6)
C27 C26 C25 C24 -0.7(7)
N4 C26 C25 C24 178.3(4)
C26 C27 C28 C23 -0.2(6)
C29 C27 C28 C23 175.2(4)
C24 C23 C28 C27 -0.1(7)
Br2 C23 C28 C27 -179.7(3)
C26 C25 C24 C23 0.3(8)
C28 C23 C24 C25 0.0(8)
Br2 C23 C24 C25 179.6(4)
C40 C39 C38 C43 -2.5(7)
C40 C39 C38 C31 174.9(4)
C32 C31 C38 C39 37.2(6)
C29 C31 C38 C39 -89.2(5)
C32 C31 C38 C43 -145.4(4)
C29 C31 C38 C43 88.2(5)
C39 C38 C43 C42 1.3(7)
C31 C38 C43 C42 -176.2(4)
C26 N4 C30 O2 172.0(4)
C44 N4 C30 O2 -7.6(7)
C26 N4 C30 C29 -9.3(5)
C44 N4 C30 C29 171.1(4)
C34 N3 C37 C36 1.6(5)
C29 N3 C37 C36 164.2(4)
C35 C36 C37 N3 -0.6(5)
C5 C6 C1 C2 -1.1(6)
C5 C6 C1 Br1 179.2(3)
C3 C2 C1 C6 2.0(7)
C3 C2 C1 Br1 -178.3(4)
C18 C17 C9 C10 -146.2(4)
C22 C17 C9 C10 35.2(5)
C18 C17 C9 C7 85.9(4)
C22 C17 C9 C7 -92.7(4)
N2 C7 C9 C10 37.9(4)
C5 C7 C9 C10 164.0(3)
C8 C7 C9 C10 -83.5(4)
N2 C7 C9 C17 166.6(3)
C5 C7 C9 C17 -67.3(4)
C8 C7 C9 C17 45.2(4)
C37 C36 C35 C34 -0.6(5)
C37 N3 C29 C27 38.5(5)
C34 N3 C29 C27 -161.0(3)
C37 N3 C29 C30 -75.2(5)
C34 N3 C29 C30 85.2(4)
C37 N3 C29 C31 163.2(4)
C34 N3 C29 C31 -36.3(5)
C28 C27 C29 N3 54.9(6)
C26 C27 C29 N3 -129.2(4)
C28 C27 C29 C30 174.2(4)
C26 C27 C29 C30 -9.9(4)
C28 C27 C29 C31 -69.9(6)
C26 C27 C29 C31 106.0(4)
O2 C30 C29 N3 -48.9(6)
N4 C30 C29 N3 132.4(3)
O2 C30 C29 C27 -169.7(4)
N4 C30 C29 C27 11.5(4)
O2 C30 C29 C31 73.5(5)
N4 C30 C29 C31 -105.3(4)
C32 C31 C29 N3 39.8(5)
C38 C31 C29 N3 167.7(3)
C32 C31 C29 C27 166.1(4)
C38 C31 C29 C27 -66.0(4)
C32 C31 C29 C30 -82.8(4)
C38 C31 C29 C30 45.1(4)
C19 C20 C21 C22 1.7(9)
C17 C22 C21 C20 -1.2(8)
C17 C18 C19 C20 0.6(8)
C21 C20 C19 C18 -1.4(9)
C12 C11 C10 C9 3.6(7)
C17 C9 C10 C11 -152.7(4)
C7 C9 C10 C11 -25.8(6)
C31 C32 C33 C34 3.0(8)
C4 N1 C8 O1 177.2(4)
C16 N1 C8 O1 5.2(8)
C4 N1 C8 C7 -2.2(5)
C16 N1 C8 C7 -174.2(4)
N2 C7 C8 O1 -54.3(6)
C5 C7 C8 O1 -174.4(4)
C9 C7 C8 O1 68.0(6)
N2 C7 C8 N1 125.1(4)
C5 C7 C8 N1 5.0(4)
C9 C7 C8 N1 -112.6(4)
C40 C41 C42 C43 -0.4(10)
C38 C43 C42 C41 0.1(8)
C42 C41 C40 C39 -0.8(10)
C38 C39 C40 C41 2.3(9)
C36 C35 C34 N3 1.6(5)
C36 C35 C34 C33 -177.6(5)
C37 N3 C34 C35 -2.0(5)
C29 N3 C34 C35 -165.4(4)
C37 N3 C34 C33 177.4(4)
C29 N3 C34 C33 14.0(6)
C32 C33 C34 C35 -175.9(5)
C32 C33 C34 N3 4.9(7)
C15 N2 C12 C13 -2.6(5)
C7 N2 C12 C13 -165.3(4)
C15 N2 C12 C11 174.4(4)
C7 N2 C12 C11 11.7(6)
C14 C13 C12 N2 1.8(5)
C14 C13 C12 C11 -174.6(5)
C10 C11 C12 N2 5.2(7)
C10 C11 C12 C13 -178.7(5)

loop_
_platon_squeeze_void_nr
_platon_squeeze_void_average_x
_platon_squeeze_void_average_y
_platon_squeeze_void_average_z
_platon_squeeze_void_volume
_platon_squeeze_void_count_electrons
_platon_squeeze_void_content
1 0.060 0.048 0.248 123 29 ' '
2 0.940 0.048 0.752 123 30 ' '
3 0.560 0.548 0.248 123 29 ' '
4 0.440 0.548 0.752 123 30 ' '
